data_7052070
loop_
_publ_author_name
'Sujit K. Dutta'
'Meenakshi Ghosh'
'Papu Biswas'
'Ulrich Fl\"orke'
'Cristoph Saal'
'Wolfgang Haase'
'Kamalaksha Nag'

_publ_section_title
;
 Formation of oxo-bridged tetrairon(iii) complexes mediated by oxygen
 activation. Structure, spectroscopy, magnetism and electrochemistry
;
_journal_issue 1
_journal_name_full 'New Journal of Chemistry'
_journal_page_first 93
_journal_paper_doi 10.1039/b610649h
_journal_volume 31
_journal_year 2007
_chemical_formula_sum 'C62 H62 Cl2 Fe4 N8 O18'
_chemical_formula_weight 1501.50
_chemical_name_systematic
;
?
;
_space_group_IT_number 15
_symmetry_cell_setting monoclinic
_symmetry_space_group_name_Hall '-C 2yc'
_symmetry_space_group_name_H-M 'C 1 2/c 1'
_atom_sites_solution_hydrogens difmap
_atom_sites_solution_primary direct
_atom_sites_solution_secondary difmap
_audit_creation_method SHELXL-97
_cell_angle_alpha 90.00
_cell_angle_beta 91.61(2)
_cell_angle_gamma 90.00
_cell_formula_units_Z 4
_cell_length_a 21.958(4)
_cell_length_b 15.182(3)
_cell_length_c 19.591(4)
_cell_measurement_reflns_used 30
_cell_measurement_temperature 293(2)
_cell_measurement_theta_max 19
_cell_measurement_theta_min 8
_cell_volume 6528(2)
_computing_cell_refinement 'Bruker XSCANS'
_computing_data_collection 'Bruker XSCANS'
_computing_data_reduction 'Bruker SHELXTL'
_computing_molecular_graphics 'Bruker SHELXTL'
_computing_publication_material 'Bruker SHELXTL'
_computing_structure_refinement 'Bruker SHELXTL'
_computing_structure_solution 'Bruker SHELXTL'
_diffrn_ambient_temperature 293(2)
_diffrn_measured_fraction_theta_full 0.999
_diffrn_measured_fraction_theta_max 0.999
_diffrn_measurement_device 'Bruker P4'
_diffrn_measurement_method omega
_diffrn_radiation_monochromator graphite
_diffrn_radiation_source 'fine-focus sealed tube'
_diffrn_radiation_type MoK\a
_diffrn_radiation_wavelength 0.71073
_diffrn_reflns_av_R_equivalents 0.0567
_diffrn_reflns_av_sigmaI/netI 0.0707
_diffrn_reflns_limit_h_max 28
_diffrn_reflns_limit_h_min 0
_diffrn_reflns_limit_k_max 19
_diffrn_reflns_limit_k_min 0
_diffrn_reflns_limit_l_max 25
_diffrn_reflns_limit_l_min -25
_diffrn_reflns_number 7732
_diffrn_reflns_theta_full 27.56
_diffrn_reflns_theta_max 27.56
_diffrn_reflns_theta_min 1.63
_diffrn_standards_decay_% 6
_diffrn_standards_interval_count 400
_diffrn_standards_number 3
_exptl_absorpt_coefficient_mu 1.030
_exptl_absorpt_correction_T_max 0.8205
_exptl_absorpt_correction_T_min 0.5865
_exptl_absorpt_correction_type psi-scan
_exptl_crystal_colour red
_exptl_crystal_density_diffrn 1.528
_exptl_crystal_density_method 'not measured'
_exptl_crystal_description prism
_exptl_crystal_F_000 3088
_exptl_crystal_size_max 0.58
_exptl_crystal_size_mid 0.35
_exptl_crystal_size_min 0.20
_refine_diff_density_max 0.317
_refine_diff_density_min -0.284
_refine_diff_density_rms 0.069
_refine_ls_extinction_method none
_refine_ls_goodness_of_fit_ref 1.012
_refine_ls_hydrogen_treatment constr
_refine_ls_matrix_type full
_refine_ls_number_parameters 482
_refine_ls_number_reflns 7547
_refine_ls_number_restraints 45
_refine_ls_restrained_S_all 1.015
_refine_ls_R_factor_all 0.1307
_refine_ls_R_factor_gt 0.0597
_refine_ls_shift/su_max 0.003
_refine_ls_shift/su_mean 0.000
_refine_ls_structure_factor_coef Fsqd
_refine_ls_weighting_details 'calc w=1/[\s^2^(Fo^2^)+(0.0550P)^2^+9.0788P] where P=(Fo^2^+2Fc^2^)/3'
_refine_ls_weighting_scheme calc
_refine_ls_wR_factor_gt 0.1212
_refine_ls_wR_factor_ref 0.1511
_reflns_number_gt 4062
_reflns_number_total 7547
_reflns_threshold_expression >2sigma(I)
_cod_data_source_file b610649h.txt
_cod_data_source_block for_complex_6
_cod_depositor_comments
;
The following automatic conversions were performed:

'_exptl_absorpt_correction_type' tag value 'psi-scans' was replaced
with 'psi-scan' value.

Automatic conversion script
Id: cif_fix_values 1646 2011-03-28 12:23:43Z adriana 
;
_cod_original_sg_symbol_H-M 'C 2/c'
_cod_database_code 7052070

loop_
_symmetry_equiv_pos_as_xyz
'x, y, z'
'-x, y, -z+1/2'
'x+1/2, y+1/2, z'
'-x+1/2, y+1/2, -z+1/2'
'-x, -y, -z'
'x, -y, z-1/2'
'-x+1/2, -y+1/2, -z'
'x+1/2, -y+1/2, z-1/2'

loop_
_atom_site_label
_atom_site_type_symbol
_atom_site_fract_x
_atom_site_fract_y
_atom_site_fract_z
_atom_site_U_iso_or_equiv
_atom_site_adp_type
_atom_site_occupancy
_atom_site_symmetry_multiplicity
_atom_site_calc_flag
_atom_site_refinement_flags
_atom_site_disorder_assembly
_atom_site_disorder_group
Fe1 Fe 0.18378(3) 0.32430(4) 0.06782(3) 0.03923(18) Uani 1 1 d . . .
Fe2 Fe 0.27435(3) 0.17980(4) 0.10470(3) 0.04139(19) Uani 1 1 d . . .
O1 O 0.27353(13) 0.31605(18) 0.10137(13) 0.0389(7) Uani 1 1 d . B .
O2 O 0.18564(14) 0.19133(18) 0.07467(14) 0.0438(7) Uani 1 1 d . B .
O3 O 0.16633(14) 0.3089(2) 0.17614(15) 0.0516(8) Uani 1 1 d . . .
O4 O 0.23594(15) 0.2046(2) 0.20258(14) 0.0492(8) Uani 1 1 d . . .
O5 O 0.19822(14) 0.33815(19) -0.02078(14) 0.0488(8) Uani 1 1 d . . .
N1 N 0.18493(18) 0.4564(2) 0.09247(19) 0.0482(10) Uani 1 1 d . B .
N2 N 0.09041(18) 0.3124(3) 0.0445(2) 0.0509(10) Uani 1 1 d . B .
N3 N 0.2572(2) 0.0454(3) 0.11983(19) 0.0542(11) Uani 1 1 d . B .
N4 N 0.35686(18) 0.1835(3) 0.15689(18) 0.0492(10) Uani 1 1 d . B .
C1 C 0.1323(2) 0.5102(3) 0.0695(3) 0.0696(16) Uani 1 1 d . . .
H1A H 0.1337 0.5193 0.0206 0.084 Uiso 1 1 calc R A 1
H1B H 0.1343 0.5673 0.0916 0.084 Uiso 1 1 calc R A 1
C2 C 0.0730(3) 0.4650(5) 0.0866(5) 0.074(3) Uani 0.797(14) 1 d P B 1
H2A H 0.0771 0.4427 0.1329 0.088 Uiso 0.797(14) 1 calc PR B 1
H2B H 0.0413 0.5095 0.0864 0.088 Uiso 0.797(14) 1 calc PR B 1
C2' C 0.0872(14) 0.4748(16) 0.0271(18) 0.065(11) Uani 0.203(14) 1 d P B 2
H2C H 0.1058 0.4648 -0.0166 0.078 Uiso 0.203(14) 1 calc PR B 2
H2D H 0.0572 0.5210 0.0197 0.078 Uiso 0.203(14) 1 calc PR B 2
C3 C 0.0520(3) 0.3924(4) 0.0426(3) 0.0771(17) Uani 1 1 d . . .
H3A H 0.0494 0.4136 -0.0041 0.093 Uiso 1 1 calc R B 1
H3B H 0.0112 0.3762 0.0555 0.093 Uiso 1 1 calc R B 1
C4 C 0.0695(2) 0.2445(3) 0.0130(3) 0.0565(13) Uani 1 1 d . . .
H4 H 0.0312 0.2509 -0.0078 0.068 Uiso 1 1 calc R B .
C5 C 0.1526(2) 0.1333(3) 0.0399(2) 0.0439(11) Uani 1 1 d . . .
C6 C 0.0979(2) 0.1585(3) 0.0054(2) 0.0492(12) Uani 1 1 d . B .
C7 C 0.0665(2) 0.0955(4) -0.0340(3) 0.0607(14) Uani 1 1 d . . .
H7 H 0.0314 0.1129 -0.0579 0.073 Uiso 1 1 calc R B .
C8 C 0.0847(3) 0.0100(4) -0.0392(3) 0.0627(14) Uani 1 1 d . B .
C9 C 0.1339(3) -0.0164(3) 0.0002(3) 0.0622(14) Uani 1 1 d . . .
H9 H 0.1444 -0.0757 0.0008 0.075 Uiso 1 1 calc R B .
C10 C 0.1688(2) 0.0426(3) 0.0394(2) 0.0505(12) Uani 1 1 d . B .
C11 C 0.0500(3) -0.0559(4) -0.0839(3) 0.086(2) Uani 1 1 d . . .
H11A H 0.0420 -0.1081 -0.0579 0.129 Uiso 1 1 calc R B .
H11B H 0.0740 -0.0710 -0.1224 0.129 Uiso 1 1 calc R . .
H11C H 0.0122 -0.0303 -0.0996 0.129 Uiso 1 1 calc R . .
C12 C 0.2272(2) 0.4947(3) 0.1265(2) 0.0497(12) Uani 1 1 d . . .
H12 H 0.2223 0.5550 0.1328 0.060 Uiso 1 1 calc R B .
C13 C 0.3022(2) 0.3694(3) 0.1460(2) 0.0402(10) Uani 1 1 d . . .
C14 C 0.2821(2) 0.4566(3) 0.1569(2) 0.0452(11) Uani 1 1 d . B .
C15 C 0.3151(2) 0.5119(3) 0.2011(2) 0.0534(12) Uani 1 1 d . . .
H15 H 0.3007 0.5688 0.2078 0.064 Uiso 1 1 calc R B .
C16 C 0.3677(2) 0.4868(3) 0.2353(3) 0.0578(13) Uani 1 1 d . B .
C17 C 0.3867(2) 0.4012(3) 0.2251(2) 0.0569(13) Uani 1 1 d . . .
H17 H 0.4219 0.3821 0.2481 0.068 Uiso 1 1 calc R B .
C18 C 0.3558(2) 0.3416(3) 0.1820(2) 0.0460(11) Uani 1 1 d . B .
C19 C 0.4016(3) 0.5482(4) 0.2835(3) 0.0823(19) Uani 1 1 d . . .
H19A H 0.4314 0.5807 0.2588 0.123 Uiso 1 1 calc R B .
H19B H 0.4217 0.5146 0.3190 0.123 Uiso 1 1 calc R . .
H19C H 0.3734 0.5884 0.3033 0.123 Uiso 1 1 calc R . .
C20 C 0.1951(2) 0.2591(3) 0.2168(2) 0.0460(11) Uani 1 1 d . . .
C21 C 0.1800(3) 0.2647(3) 0.2912(2) 0.0590(15) Uani 1 1 d D . .
C22 C 0.1218(3) 0.2864(4) 0.3105(3) 0.087(2) Uani 1 1 d D . .
H22 H 0.0910 0.2992 0.2785 0.105 Uiso 1 1 calc R . .
C23 C 0.1116(5) 0.2882(5) 0.3820(5) 0.132(4) Uani 1 1 d D . .
H23 H 0.0729 0.3019 0.3969 0.159 Uiso 1 1 calc R . .
C24 C 0.1559(8) 0.2708(6) 0.4287(5) 0.163(6) Uani 1 1 d D . .
H24 H 0.1474 0.2725 0.4750 0.196 Uiso 1 1 calc R . .
C25 C 0.2128(6) 0.2507(5) 0.4089(3) 0.140(4) Uani 1 1 d D . .
H25 H 0.2434 0.2394 0.4415 0.168 Uiso 1 1 calc R . .
C26 C 0.2252(3) 0.2469(3) 0.3402(3) 0.0795(19) Uani 1 1 d D . .
H26 H 0.2642 0.2325 0.3266 0.095 Uiso 1 1 calc R . .
C27 C 0.2997(3) -0.0107(3) 0.1606(3) 0.0745(17) Uani 1 1 d . . .
H27A H 0.2759 -0.0507 0.1878 0.089 Uiso 1 1 calc R C 3
H27B H 0.3229 -0.0462 0.1294 0.089 Uiso 1 1 calc R C 3
C28 C 0.3426(3) 0.0364(4) 0.2064(3) 0.072(3) Uani 0.861(11) 1 d P D 3
H28A H 0.3661 -0.0067 0.2325 0.087 Uiso 0.861(11) 1 calc PR D 3
H28B H 0.3194 0.0704 0.2385 0.087 Uiso 0.861(11) 1 calc PR D 3
C28' C 0.3708(18) 0.027(3) 0.141(2) 0.070(15) Uani 0.139(11) 1 d P D 4
H28C H 0.4002 -0.0190 0.1531 0.084 Uiso 0.139(11) 1 calc PR D 4
H28D H 0.3720 0.0352 0.0921 0.084 Uiso 0.139(11) 1 calc PR D 4
C29 C 0.3877(3) 0.0994(4) 0.1711(3) 0.0730(18) Uani 1 1 d . . .
H29A H 0.4233 0.1091 0.2006 0.088 Uiso 1 1 calc R D 3
H29B H 0.4011 0.0734 0.1288 0.088 Uiso 1 1 calc R D 3
C30 C 0.2166(3) 0.0055(3) 0.0833(3) 0.0589(14) Uani 1 1 d . . .
H30 H 0.2179 -0.0557 0.0851 0.071 Uiso 1 1 calc R B .
C31 C 0.3811(2) 0.2528(3) 0.1819(2) 0.0503(12) Uani 1 1 d . . .
H31 H 0.4195 0.2460 0.2026 0.060 Uiso 1 1 calc R B .
Cl1 Cl 0.42590(9) 0.23953(12) 0.37689(8) 0.0840(5) Uani 1 1 d D . .
O111 O 0.4545(10) 0.3119(12) 0.3629(11) 0.191(13) Uani 0.50 1 d PD E 5
O121 O 0.3667(6) 0.245(2) 0.3654(14) 0.31(2) Uani 0.50 1 d PD E 5
O131 O 0.4345(7) 0.2142(11) 0.4406(5) 0.114(7) Uani 0.50 1 d PD E 5
O141 O 0.4461(17) 0.1759(12) 0.3374(11) 0.330(18) Uani 0.50 1 d PD E 5
O112 O 0.4734(6) 0.2775(11) 0.3386(8) 0.110(6) Uani 0.50 1 d PD E 6
O122 O 0.3866(6) 0.1933(7) 0.3330(5) 0.079(4) Uani 0.50 1 d PD E 6
O132 O 0.4501(8) 0.1836(10) 0.4279(8) 0.173(12) Uani 0.50 1 d PD E 6
O142 O 0.3942(9) 0.3119(10) 0.4068(8) 0.195(8) Uani 0.50 1 d PD E 6

loop_
_atom_site_aniso_label
_atom_site_aniso_U_11
_atom_site_aniso_U_22
_atom_site_aniso_U_33
_atom_site_aniso_U_23
_atom_site_aniso_U_13
_atom_site_aniso_U_12
Fe1 0.0467(4) 0.0375(3) 0.0335(3) -0.0013(3) 0.0015(3) 0.0095(3)
Fe2 0.0556(4) 0.0374(4) 0.0311(3) 0.0022(3) 0.0000(3) 0.0116(3)
O1 0.0450(17) 0.0351(15) 0.0368(15) 0.0010(13) 0.0021(13) 0.0043(14)
O2 0.056(2) 0.0373(18) 0.0384(16) -0.0029(13) -0.0019(14) 0.0051(15)
O3 0.057(2) 0.054(2) 0.0436(17) 0.0009(16) 0.0083(15) 0.0142(17)
O4 0.066(2) 0.0476(19) 0.0344(16) 0.0012(14) 0.0056(15) 0.0079(16)
O5 0.062(2) 0.050(2) 0.0344(15) -0.0006(14) 0.0026(14) 0.0148(16)
N1 0.058(3) 0.040(2) 0.046(2) -0.0026(18) -0.0016(19) 0.0167(19)
N2 0.048(2) 0.050(2) 0.054(2) -0.002(2) 0.0022(19) 0.009(2)
N3 0.080(3) 0.040(2) 0.043(2) 0.0067(18) 0.000(2) 0.016(2)
N4 0.062(3) 0.048(2) 0.037(2) 0.0003(19) -0.0052(18) 0.016(2)
C1 0.070(4) 0.046(3) 0.092(4) -0.010(3) -0.016(3) 0.019(3)
C2 0.066(5) 0.075(5) 0.079(6) -0.014(4) -0.002(4) 0.036(4)
C2' 0.08(2) 0.039(15) 0.07(2) -0.014(14) -0.016(16) 0.020(14)
C3 0.059(4) 0.073(4) 0.099(5) -0.007(4) -0.004(3) 0.021(3)
C4 0.047(3) 0.065(4) 0.058(3) 0.002(3) -0.002(2) -0.002(3)
C5 0.053(3) 0.043(3) 0.036(2) -0.002(2) 0.008(2) -0.004(2)
C6 0.053(3) 0.050(3) 0.045(3) 0.000(2) 0.001(2) -0.006(2)
C7 0.051(3) 0.074(4) 0.057(3) -0.005(3) 0.003(3) -0.010(3)
C8 0.064(4) 0.063(4) 0.062(3) -0.011(3) 0.012(3) -0.018(3)
C9 0.080(4) 0.041(3) 0.066(3) -0.008(3) 0.012(3) -0.009(3)
C10 0.064(3) 0.041(3) 0.047(3) 0.001(2) 0.007(2) -0.003(2)
C11 0.077(4) 0.091(5) 0.091(4) -0.033(4) 0.008(3) -0.032(4)
C12 0.064(3) 0.035(3) 0.049(3) -0.004(2) 0.003(2) 0.008(2)
C13 0.042(3) 0.041(2) 0.037(2) 0.003(2) 0.002(2) 0.002(2)
C14 0.046(3) 0.042(3) 0.047(3) 0.001(2) 0.000(2) 0.001(2)
C15 0.059(3) 0.042(3) 0.059(3) -0.006(2) -0.002(3) -0.001(2)
C16 0.064(3) 0.057(3) 0.053(3) -0.003(2) -0.002(3) -0.010(3)
C17 0.056(3) 0.063(3) 0.051(3) 0.006(3) -0.002(2) 0.000(3)
C18 0.049(3) 0.051(3) 0.039(2) 0.002(2) 0.007(2) 0.003(2)
C19 0.081(4) 0.078(4) 0.088(4) -0.016(3) -0.017(3) -0.015(3)
C20 0.060(3) 0.040(3) 0.038(2) -0.001(2) 0.009(2) -0.004(2)
C21 0.103(5) 0.036(3) 0.039(3) -0.002(2) 0.019(3) -0.009(3)
C22 0.113(6) 0.068(4) 0.084(4) -0.013(3) 0.052(4) -0.019(4)
C23 0.193(11) 0.083(6) 0.128(8) -0.013(6) 0.114(8) -0.020(6)
C24 0.36(2) 0.071(6) 0.067(5) 0.000(5) 0.090(9) -0.017(9)
C25 0.307(15) 0.074(5) 0.040(4) -0.007(3) 0.011(6) 0.000(7)
C26 0.143(6) 0.053(3) 0.042(3) -0.002(3) 0.000(3) -0.003(4)
C27 0.105(5) 0.048(3) 0.070(4) 0.012(3) -0.012(4) 0.022(3)
C28 0.109(6) 0.051(4) 0.055(4) 0.010(3) -0.019(4) 0.028(4)
C28' 0.07(3) 0.06(3) 0.08(3) 0.02(2) 0.03(2) 0.03(2)
C29 0.088(5) 0.063(4) 0.068(4) -0.008(3) -0.015(3) 0.033(3)
C30 0.089(4) 0.034(3) 0.054(3) 0.002(2) 0.009(3) 0.003(3)
C31 0.041(3) 0.066(3) 0.044(3) 0.004(2) -0.001(2) 0.012(3)
Cl1 0.1032(14) 0.0820(12) 0.0658(10) 0.0172(9) -0.0163(9) -0.0358(10)
O111 0.22(3) 0.145(15) 0.21(2) 0.094(16) -0.094(18) -0.117(18)
O121 0.096(13) 0.46(5) 0.37(4) 0.25(3) -0.11(2) -0.07(2)
O131 0.103(9) 0.184(18) 0.055(6) -0.004(8) 0.018(7) -0.049(10)
O141 0.58(5) 0.19(2) 0.23(2) -0.051(18) 0.23(3) -0.03(3)
O112 0.050(6) 0.182(18) 0.100(8) 0.039(9) 0.023(6) -0.003(8)
O122 0.098(9) 0.084(7) 0.052(5) 0.003(5) -0.036(5) -0.036(6)
O132 0.213(19) 0.086(9) 0.21(2) 0.093(11) -0.174(17) -0.088(10)
O142 0.24(2) 0.139(13) 0.211(17) -0.097(12) 0.089(17) 0.028(14)

loop_
_atom_type_symbol
_atom_type_description
_atom_type_scat_dispersion_real
_atom_type_scat_dispersion_imag
_atom_type_scat_source
C C 0.0033 0.0016 'International Tables Vol C Tables 4.2.6.8 and 6.1.1.4'
H H 0.0000 0.0000 'International Tables Vol C Tables 4.2.6.8 and 6.1.1.4'
N N 0.0061 0.0033 'International Tables Vol C Tables 4.2.6.8 and 6.1.1.4'
O O 0.0106 0.0060 'International Tables Vol C Tables 4.2.6.8 and 6.1.1.4'
Cl Cl 0.1484 0.1585 'International Tables Vol C Tables 4.2.6.8 and 6.1.1.4'
Fe Fe 0.3463 0.8444 'International Tables Vol C Tables 4.2.6.8 and 6.1.1.4'

loop_
_geom_angle_atom_site_label_1
_geom_angle_atom_site_label_2
_geom_angle_atom_site_label_3
_geom_angle
_geom_angle_site_symmetry_1
_geom_angle_site_symmetry_3
_geom_angle_publ_flag
O5 Fe1 O2 100.26(12) . . ?
O5 Fe1 O1 97.04(13) . . ?
O2 Fe1 O1 84.32(11) . . ?
O5 Fe1 N1 96.41(14) . . ?
O2 Fe1 N1 162.61(13) . . ?
O1 Fe1 N1 88.81(13) . . ?
O5 Fe1 N2 89.86(15) . . ?
O2 Fe1 N2 86.91(14) . . ?
O1 Fe1 N2 169.68(14) . . ?
N1 Fe1 N2 98.07(16) . . ?
O5 Fe1 O3 179.40(14) . . ?
O2 Fe1 O3 80.32(12) . . ?
O1 Fe1 O3 82.86(11) . . ?
N1 Fe1 O3 82.99(14) . . ?
N2 Fe1 O3 90.32(14) . . ?
O5 Fe2 O2 95.28(13) 7 . ?
O5 Fe2 N4 98.43(14) 7 . ?
O2 Fe2 N4 165.56(13) . . ?
O5 Fe2 O1 97.26(12) 7 . ?
O2 Fe2 O1 84.09(11) . . ?
N4 Fe2 O1 89.71(14) . . ?
O5 Fe2 N3 92.75(14) 7 . ?
O2 Fe2 N3 87.15(14) . . ?
N4 Fe2 N3 96.63(16) . . ?
O1 Fe2 N3 167.25(14) . . ?
O5 Fe2 O4 176.25(13) 7 . ?
O2 Fe2 O4 81.13(12) . . ?
N4 Fe2 O4 85.06(14) . . ?
O1 Fe2 O4 81.35(11) . . ?
N3 Fe2 O4 88.17(13) . . ?
C13 O1 Fe1 126.9(3) . . ?
C13 O1 Fe2 125.6(3) . . ?
Fe1 O1 Fe2 94.48(12) . . ?
C5 O2 Fe1 128.5(3) . . ?
C5 O2 Fe2 127.1(3) . . ?
Fe1 O2 Fe2 97.06(13) . . ?
C20 O3 Fe1 125.7(3) . . ?
C20 O4 Fe2 127.9(3) . . ?
Fe1 O5 Fe2 161.74(18) . 7 ?
C12 N1 C1 117.5(4) . . ?
C12 N1 Fe1 124.9(3) . . ?
C1 N1 Fe1 117.5(3) . . ?
C4 N2 C3 117.0(4) . . ?
C4 N2 Fe1 120.7(3) . . ?
C3 N2 Fe1 119.2(3) . . ?
C30 N3 C27 116.6(4) . . ?
C30 N3 Fe2 120.4(3) . . ?
C27 N3 Fe2 121.5(4) . . ?
C31 N4 C29 117.4(4) . . ?
C31 N4 Fe2 124.7(3) . . ?
C29 N4 Fe2 117.8(3) . . ?
C2' C1 N1 120.6(11) . . ?
C2' C1 C2 49.7(15) . . ?
N1 C1 C2 110.7(5) . . ?
C2' C1 H1A 60.2 . . ?
N1 C1 H1A 109.5 . . ?
C2 C1 H1A 109.5 . . ?
C2' C1 H1B 129.7 . . ?
N1 C1 H1B 109.5 . . ?
C2 C1 H1B 109.5 . . ?
H1A C1 H1B 108.1 . . ?
C3 C2 C1 117.9(7) . . ?
C3 C2 H2A 107.8 . . ?
C1 C2 H2A 107.8 . . ?
C3 C2 H2B 107.8 . . ?
C1 C2 H2B 107.8 . . ?
H2A C2 H2B 107.2 . . ?
C1 C2' C3 124(2) . . ?
C1 C2' H2C 106.2 . . ?
C3 C2' H2C 106.2 . . ?
C1 C2' H2D 106.2 . . ?
C3 C2' H2D 106.2 . . ?
H2C C2' H2D 106.4 . . ?
C2 C3 N2 115.7(5) . . ?
C2 C3 C2' 48.7(12) . . ?
N2 C3 C2' 113.1(11) . . ?
C2 C3 H3A 108.4 . . ?
N2 C3 H3A 108.4 . . ?
C2' C3 H3A 63.4 . . ?
C2 C3 H3B 108.4 . . ?
N2 C3 H3B 108.4 . . ?
C2' C3 H3B 138.4 . . ?
H3A C3 H3B 107.4 . . ?
N2 C4 C6 128.5(5) . . ?
N2 C4 H4 115.7 . . ?
C6 C4 H4 115.7 . . ?
O2 C5 C6 120.9(4) . . ?
O2 C5 C10 121.1(4) . . ?
C6 C5 C10 117.9(4) . . ?
C7 C6 C5 118.5(5) . . ?
C7 C6 C4 117.6(5) . . ?
C5 C6 C4 123.7(4) . . ?
C8 C7 C6 123.5(5) . . ?
C8 C7 H7 118.2 . . ?
C6 C7 H7 118.2 . . ?
C7 C8 C9 117.6(5) . . ?
C7 C8 C11 121.8(6) . . ?
C9 C8 C11 120.5(5) . . ?
C8 C9 C10 122.3(5) . . ?
C8 C9 H9 118.8 . . ?
C10 C9 H9 118.8 . . ?
C9 C10 C5 119.5(5) . . ?
C9 C10 C30 117.0(5) . . ?
C5 C10 C30 123.3(4) . . ?
C8 C11 H11A 109.5 . . ?
C8 C11 H11B 109.5 . . ?
H11A C11 H11B 109.5 . . ?
C8 C11 H11C 109.5 . . ?
H11A C11 H11C 109.5 . . ?
H11B C11 H11C 109.5 . . ?
N1 C12 C14 128.3(4) . . ?
N1 C12 H12 115.8 . . ?
C14 C12 H12 115.8 . . ?
O1 C13 C14 121.5(4) . . ?
O1 C13 C18 120.9(4) . . ?
C14 C13 C18 117.5(4) . . ?
C15 C14 C13 119.9(4) . . ?
C15 C14 C12 115.2(4) . . ?
C13 C14 C12 124.9(4) . . ?
C16 C15 C14 123.4(5) . . ?
C16 C15 H15 118.3 . . ?
C14 C15 H15 118.3 . . ?
C15 C16 C17 116.4(5) . . ?
C15 C16 C19 121.8(5) . . ?
C17 C16 C19 121.8(5) . . ?
C16 C17 C18 123.5(5) . . ?
C16 C17 H17 118.3 . . ?
C18 C17 H17 118.3 . . ?
C17 C18 C13 119.3(4) . . ?
C17 C18 C31 114.8(4) . . ?
C13 C18 C31 125.8(4) . . ?
C16 C19 H19A 109.5 . . ?
C16 C19 H19B 109.5 . . ?
H19A C19 H19B 109.5 . . ?
C16 C19 H19C 109.5 . . ?
H19A C19 H19C 109.5 . . ?
H19B C19 H19C 109.5 . . ?
O3 C20 O4 127.1(4) . . ?
O3 C20 C21 117.4(4) . . ?
O4 C20 C21 115.5(4) . . ?
C22 C21 C26 120.4(5) . . ?
C22 C21 C20 120.6(5) . . ?
C26 C21 C20 119.0(5) . . ?
C21 C22 C23 116.4(8) . . ?
C21 C22 H22 121.8 . . ?
C23 C22 H22 121.8 . . ?
C24 C23 C22 122.4(10) . . ?
C24 C23 H23 118.8 . . ?
C22 C23 H23 118.8 . . ?
C23 C24 C25 120.3(9) . . ?
C23 C24 H24 119.8 . . ?
C25 C24 H24 119.8 . . ?
C24 C25 C26 119.9(10) . . ?
C24 C25 H25 120.1 . . ?
C26 C25 H25 120.1 . . ?
C21 C26 C25 120.5(8) . . ?
C21 C26 H26 119.7 . . ?
C25 C26 H26 119.7 . . ?
C28 C27 N3 115.6(5) . . ?
C28 C27 C28' 53.3(16) . . ?
N3 C27 C28' 104.7(13) . . ?
C28 C27 H27A 108.4 . . ?
N3 C27 H27A 108.4 . . ?
C28' C27 H27A 146.8 . . ?
C28 C27 H27B 108.4 . . ?
N3 C27 H27B 108.4 . . ?
C28' C27 H27B 62.9 . . ?
H27A C27 H27B 107.4 . . ?
C27 C28 C29 115.8(5) . . ?
C27 C28 H28A 108.3 . . ?
C29 C28 H28A 108.3 . . ?
C27 C28 H28B 108.3 . . ?
C29 C28 H28B 108.3 . . ?
H28A C28 H28B 107.4 . . ?
C29 C28' C27 116(3) . . ?
C29 C28' H28C 108.4 . . ?
C27 C28' H28C 108.4 . . ?
C29 C28' H28D 108.4 . . ?
C27 C28' H28D 108.4 . . ?
H28C C28' H28D 107.5 . . ?
C28' C29 N4 121.9(18) . . ?
C28' C29 C28 60.0(17) . . ?
N4 C29 C28 108.8(5) . . ?
C28' C29 H29A 127.8 . . ?
N4 C29 H29A 109.9 . . ?
C28 C29 H29A 109.9 . . ?
C28' C29 H29B 50.1 . . ?
N4 C29 H29B 109.9 . . ?
C28 C29 H29B 109.9 . . ?
H29A C29 H29B 108.3 . . ?
N3 C30 C10 129.0(5) . . ?
N3 C30 H30 115.5 . . ?
C10 C30 H30 115.5 . . ?
N4 C31 C18 127.5(4) . . ?
N4 C31 H31 116.2 . . ?
C18 C31 H31 116.2 . . ?
O121 Cl1 O111 112.9(10) . . ?
O121 Cl1 O131 107.2(9) . . ?
O111 Cl1 O131 113.0(9) . . ?
O121 Cl1 O141 107.1(10) . . ?
O111 Cl1 O141 108.8(10) . . ?
O131 Cl1 O141 107.5(10) . . ?
O121 Cl1 O122 48.3(14) . . ?
O111 Cl1 O122 126.3(10) . . ?
O131 Cl1 O122 120.6(9) . . ?
O141 Cl1 O122 58.9(15) . . ?
O121 Cl1 O132 120.9(12) . . ?
O111 Cl1 O132 119.1(11) . . ?
O131 Cl1 O132 26.6(11) . . ?
O141 Cl1 O132 81.2(12) . . ?
O122 Cl1 O132 110.5(7) . . ?
O121 Cl1 O112 128.2(11) . . ?
O111 Cl1 O112 35.0(11) . . ?
O131 Cl1 O112 122.1(10) . . ?
O141 Cl1 O112 74.0(12) . . ?
O122 Cl1 O112 109.3(7) . . ?
O132 Cl1 O112 110.6(8) . . ?
O121 Cl1 O142 62.1(14) . . ?
O111 Cl1 O142 71.4(11) . . ?
O131 Cl1 O142 83.9(10) . . ?
O141 Cl1 O142 166.8(14) . . ?
O122 Cl1 O142 109.9(8) . . ?
O132 Cl1 O142 110.5(8) . . ?
O112 Cl1 O142 106.0(7) . . ?

loop_
_geom_bond_atom_site_label_1
_geom_bond_atom_site_label_2
_geom_bond_distance
_geom_bond_site_symmetry_2
_geom_bond_publ_flag
Fe1 O5 1.786(3) . ?
Fe1 O2 2.024(3) . ?
Fe1 O1 2.064(3) . ?
Fe1 N1 2.063(4) . ?
Fe1 N2 2.096(4) . ?
Fe1 O3 2.180(3) . ?
Fe2 O5 1.788(3) 7 ?
Fe2 O2 2.026(3) . ?
Fe2 N4 2.056(4) . ?
Fe2 O1 2.070(3) . ?
Fe2 N3 2.098(4) . ?
Fe2 O4 2.150(3) . ?
O1 C13 1.336(5) . ?
O2 C5 1.319(5) . ?
O3 C20 1.256(5) . ?
O4 C20 1.257(5) . ?
O5 Fe2 1.788(3) 7 ?
N1 C12 1.268(6) . ?
N1 C1 1.475(6) . ?
N2 C4 1.279(6) . ?
N2 C3 1.479(6) . ?
N3 C30 1.280(6) . ?
N3 C27 1.481(6) . ?
N4 C31 1.270(6) . ?
N4 C29 1.469(6) . ?
C1 C2' 1.38(3) . ?
C1 C2 1.516(9) . ?
C1 H1A 0.9700 . ?
C1 H1B 0.9700 . ?
C2 C3 1.466(9) . ?
C2 H2A 0.9700 . ?
C2 H2B 0.9700 . ?
C2' C3 1.51(3) . ?
C2' H2C 0.9700 . ?
C2' H2D 0.9700 . ?
C3 H3A 0.9700 . ?
C3 H3B 0.9700 . ?
C4 C6 1.456(7) . ?
C4 H4 0.9300 . ?
C5 C6 1.414(6) . ?
C5 C10 1.422(6) . ?
C6 C7 1.399(6) . ?
C7 C8 1.364(7) . ?
C7 H7 0.9300 . ?
C8 C9 1.370(7) . ?
C8 C11 1.520(7) . ?
C9 C10 1.395(7) . ?
C9 H9 0.9300 . ?
C10 C30 1.452(7) . ?
C11 H11A 0.9600 . ?
C11 H11B 0.9600 . ?
C11 H11C 0.9600 . ?
C12 C14 1.449(6) . ?
C12 H12 0.9300 . ?
C13 C14 1.414(6) . ?
C13 C18 1.419(6) . ?
C14 C15 1.396(6) . ?
C15 C16 1.372(7) . ?
C15 H15 0.9300 . ?
C16 C17 1.381(7) . ?
C16 C19 1.509(7) . ?
C17 C18 1.400(6) . ?
C17 H17 0.9300 . ?
C18 C31 1.459(6) . ?
C19 H19A 0.9600 . ?
C19 H19B 0.9600 . ?
C19 H19C 0.9600 . ?
C20 C21 1.506(6) . ?
C21 C22 1.381(8) . ?
C21 C26 1.387(8) . ?
C22 C23 1.426(10) . ?
C22 H22 0.9300 . ?
C23 C24 1.342(15) . ?
C23 H23 0.9300 . ?
C24 C25 1.353(15) . ?
C24 H24 0.9300 . ?
C25 C26 1.383(9) . ?
C25 H25 0.9300 . ?
C26 H26 0.9300 . ?
C27 C28 1.469(8) . ?
C27 C28' 1.71(4) . ?
C27 H27A 0.9700 . ?
C27 H27B 0.9700 . ?
C28 C29 1.553(9) . ?
C28 H28A 0.9700 . ?
C28 H28B 0.9700 . ?
C28' C29 1.30(5) . ?
C28' H28C 0.9700 . ?
C28' H28D 0.9700 . ?
C29 H29A 0.9700 . ?
C29 H29B 0.9700 . ?
C30 H30 0.9300 . ?
C31 H31 0.9300 . ?
Cl1 O121 1.315(13) . ?
Cl1 O111 1.298(12) . ?
Cl1 O131 1.314(11) . ?
Cl1 O141 1.322(13) . ?
Cl1 O122 1.391(8) . ?
Cl1 O132 1.404(10) . ?
Cl1 O112 1.423(10) . ?
Cl1 O142 1.435(10) . ?

loop_
_geom_torsion_atom_site_label_1
_geom_torsion_atom_site_label_2
_geom_torsion_atom_site_label_3
_geom_torsion_atom_site_label_4
_geom_torsion
_geom_torsion_site_symmetry_1
_geom_torsion_site_symmetry_2
_geom_torsion_site_symmetry_3
_geom_torsion_site_symmetry_4
_geom_torsion_publ_flag
O5 Fe1 O1 C13 120.0(3) . . . . ?
O2 Fe1 O1 C13 -140.3(3) . . . . ?
N1 Fe1 O1 C13 23.7(3) . . . . ?
N2 Fe1 O1 C13 -108.3(8) . . . . ?
O3 Fe1 O1 C13 -59.4(3) . . . . ?
O5 Fe1 O1 Fe2 -97.97(13) . . . . ?
O2 Fe1 O1 Fe2 1.71(11) . . . . ?
N1 Fe1 O1 Fe2 165.72(14) . . . . ?
N2 Fe1 O1 Fe2 33.7(8) . . . . ?
O3 Fe1 O1 Fe2 82.63(12) . . . . ?
O5 Fe2 O1 C13 -124.4(3) 7 . . . ?
O2 Fe2 O1 C13 141.0(3) . . . . ?
N4 Fe2 O1 C13 -25.9(3) . . . . ?
N3 Fe2 O1 C13 94.2(7) . . . . ?
O4 Fe2 O1 C13 59.1(3) . . . . ?
O5 Fe2 O1 Fe1 92.89(13) 7 . . . ?
O2 Fe2 O1 Fe1 -1.71(11) . . . . ?
N4 Fe2 O1 Fe1 -168.65(13) . . . . ?
N3 Fe2 O1 Fe1 -48.6(6) . . . . ?
O4 Fe2 O1 Fe1 -83.60(12) . . . . ?
O5 Fe1 O2 C5 -56.6(4) . . . . ?
O1 Fe1 O2 C5 -152.7(3) . . . . ?
N1 Fe1 O2 C5 140.1(5) . . . . ?
N2 Fe1 O2 C5 32.7(3) . . . . ?
O3 Fe1 O2 C5 123.6(4) . . . . ?
O5 Fe1 O2 Fe2 94.40(14) . . . . ?
O1 Fe1 O2 Fe2 -1.75(11) . . . . ?
N1 Fe1 O2 Fe2 -68.9(5) . . . . ?
N2 Fe1 O2 Fe2 -176.30(14) . . . . ?
O3 Fe1 O2 Fe2 -85.45(13) . . . . ?
O5 Fe2 O2 C5 56.6(3) 7 . . . ?
N4 Fe2 O2 C5 -141.7(6) . . . . ?
O1 Fe2 O2 C5 153.3(3) . . . . ?
N3 Fe2 O2 C5 -36.0(3) . . . . ?
O4 Fe2 O2 C5 -124.5(3) . . . . ?
O5 Fe2 O2 Fe1 -95.02(13) 7 . . . ?
N4 Fe2 O2 Fe1 66.8(6) . . . . ?
O1 Fe2 O2 Fe1 1.75(11) . . . . ?
N3 Fe2 O2 Fe1 172.47(14) . . . . ?
O4 Fe2 O2 Fe1 83.88(12) . . . . ?
O5 Fe1 O3 C20 -120(13) . . . . ?
O2 Fe1 O3 C20 46.4(4) . . . . ?
O1 Fe1 O3 C20 -39.1(4) . . . . ?
N1 Fe1 O3 C20 -128.7(4) . . . . ?
N2 Fe1 O3 C20 133.2(4) . . . . ?
O5 Fe2 O4 C20 -25(2) 7 . . . ?
O2 Fe2 O4 C20 -41.6(4) . . . . ?
N4 Fe2 O4 C20 134.2(4) . . . . ?
O1 Fe2 O4 C20 43.7(4) . . . . ?
N3 Fe2 O4 C20 -129.0(4) . . . . ?
O2 Fe1 O5 Fe2 -30.0(7) . . . 7 ?
O1 Fe1 O5 Fe2 55.5(7) . . . 7 ?
N1 Fe1 O5 Fe2 145.1(6) . . . 7 ?
N2 Fe1 O5 Fe2 -116.8(6) . . . 7 ?
O3 Fe1 O5 Fe2 136(13) . . . 7 ?
O5 Fe1 N1 C12 -107.6(4) . . . . ?
O2 Fe1 N1 C12 55.9(7) . . . . ?
O1 Fe1 N1 C12 -10.6(4) . . . . ?
N2 Fe1 N1 C12 161.7(4) . . . . ?
O3 Fe1 N1 C12 72.3(4) . . . . ?
O5 Fe1 N1 C1 73.3(4) . . . . ?
O2 Fe1 N1 C1 -123.2(5) . . . . ?
O1 Fe1 N1 C1 170.2(4) . . . . ?
N2 Fe1 N1 C1 -17.5(4) . . . . ?
O3 Fe1 N1 C1 -106.8(4) . . . . ?
O5 Fe1 N2 C4 69.5(4) . . . . ?
O2 Fe1 N2 C4 -30.8(4) . . . . ?
O1 Fe1 N2 C4 -62.6(9) . . . . ?
N1 Fe1 N2 C4 165.9(4) . . . . ?
O3 Fe1 N2 C4 -111.1(4) . . . . ?
O5 Fe1 N2 C3 -89.8(4) . . . . ?
O2 Fe1 N2 C3 169.9(4) . . . . ?
O1 Fe1 N2 C3 138.1(7) . . . . ?
N1 Fe1 N2 C3 6.7(4) . . . . ?
O3 Fe1 N2 C3 89.6(4) . . . . ?
O5 Fe2 N3 C30 -65.1(4) 7 . . . ?
O2 Fe2 N3 C30 30.1(4) . . . . ?
N4 Fe2 N3 C30 -163.9(4) . . . . ?
O1 Fe2 N3 C30 76.7(7) . . . . ?
O4 Fe2 N3 C30 111.3(4) . . . . ?
O5 Fe2 N3 C27 100.8(4) 7 . . . ?
O2 Fe2 N3 C27 -164.0(4) . . . . ?
N4 Fe2 N3 C27 2.0(4) . . . . ?
O1 Fe2 N3 C27 -117.4(7) . . . . ?
O4 Fe2 N3 C27 -82.8(4) . . . . ?
O5 Fe2 N4 C31 107.9(4) 7 . . . ?
O2 Fe2 N4 C31 -53.8(8) . . . . ?
O1 Fe2 N4 C31 10.6(4) . . . . ?
N3 Fe2 N4 C31 -158.3(4) . . . . ?
O4 Fe2 N4 C31 -70.8(4) . . . . ?
O5 Fe2 N4 C29 -77.3(4) 7 . . . ?
O2 Fe2 N4 C29 121.0(6) . . . . ?
O1 Fe2 N4 C29 -174.6(4) . . . . ?
N3 Fe2 N4 C29 16.5(4) . . . . ?
O4 Fe2 N4 C29 104.1(4) . . . . ?
C12 N1 C1 C2' 174.1(19) . . . . ?
Fe1 N1 C1 C2' -7(2) . . . . ?
C12 N1 C1 C2 -131.3(6) . . . . ?
Fe1 N1 C1 C2 47.9(6) . . . . ?
C2' C1 C2 C3 35.1(14) . . . . ?
N1 C1 C2 C3 -78.1(8) . . . . ?
N1 C1 C2' C3 55(3) . . . . ?
C2 C1 C2' C3 -36.9(19) . . . . ?
C1 C2 C3 N2 66.5(9) . . . . ?
C1 C2 C3 C2' -32.5(14) . . . . ?
C4 N2 C3 C2 172.0(6) . . . . ?
Fe1 N2 C3 C2 -28.0(8) . . . . ?
C4 N2 C3 C2' -134.3(14) . . . . ?
Fe1 N2 C3 C2' 25.7(15) . . . . ?
C1 C2' C3 C2 39.1(19) . . . . ?
C1 C2' C3 N2 -66(3) . . . . ?
C3 N2 C4 C6 178.6(5) . . . . ?
Fe1 N2 C4 C6 18.9(7) . . . . ?
Fe1 O2 C5 C6 -18.5(6) . . . . ?
Fe2 O2 C5 C6 -161.4(3) . . . . ?
Fe1 O2 C5 C10 165.4(3) . . . . ?
Fe2 O2 C5 C10 22.5(6) . . . . ?
O2 C5 C6 C7 176.3(4) . . . . ?
C10 C5 C6 C7 -7.5(6) . . . . ?
O2 C5 C6 C4 -9.0(7) . . . . ?
C10 C5 C6 C4 167.1(4) . . . . ?
N2 C4 C6 C7 -177.6(5) . . . . ?
N2 C4 C6 C5 7.7(8) . . . . ?
C5 C6 C7 C8 2.3(7) . . . . ?
C4 C6 C7 C8 -172.7(5) . . . . ?
C6 C7 C8 C9 4.7(8) . . . . ?
C6 C7 C8 C11 -178.5(5) . . . . ?
C7 C8 C9 C10 -6.4(8) . . . . ?
C11 C8 C9 C10 176.8(5) . . . . ?
C8 C9 C10 C5 1.1(8) . . . . ?
C8 C9 C10 C30 175.0(5) . . . . ?
O2 C5 C10 C9 -177.9(4) . . . . ?
C6 C5 C10 C9 6.0(7) . . . . ?
O2 C5 C10 C30 8.6(7) . . . . ?
C6 C5 C10 C30 -167.5(4) . . . . ?
C1 N1 C12 C14 177.5(5) . . . . ?
Fe1 N1 C12 C14 -1.7(7) . . . . ?
Fe1 O1 C13 C14 -24.2(5) . . . . ?
Fe2 O1 C13 C14 -155.2(3) . . . . ?
Fe1 O1 C13 C18 158.6(3) . . . . ?
Fe2 O1 C13 C18 27.6(5) . . . . ?
O1 C13 C14 C15 -176.5(4) . . . . ?
C18 C13 C14 C15 0.7(6) . . . . ?
O1 C13 C14 C12 5.3(7) . . . . ?
C18 C13 C14 C12 -177.5(4) . . . . ?
N1 C12 C14 C15 -169.6(5) . . . . ?
N1 C12 C14 C13 8.7(8) . . . . ?
C13 C14 C15 C16 0.6(7) . . . . ?
C12 C14 C15 C16 179.0(5) . . . . ?
C14 C15 C16 C17 -1.4(8) . . . . ?
C14 C15 C16 C19 -179.1(5) . . . . ?
C15 C16 C17 C18 0.8(8) . . . . ?
C19 C16 C17 C18 178.6(5) . . . . ?
C16 C17 C18 C13 0.5(7) . . . . ?
C16 C17 C18 C31 -176.0(5) . . . . ?
O1 C13 C18 C17 176.0(4) . . . . ?
C14 C13 C18 C17 -1.2(6) . . . . ?
O1 C13 C18 C31 -7.9(7) . . . . ?
C14 C13 C18 C31 174.8(4) . . . . ?
Fe1 O3 C20 O4 -5.6(7) . . . . ?
Fe1 O3 C20 C21 174.1(3) . . . . ?
Fe2 O4 C20 O3 2.8(7) . . . . ?
Fe2 O4 C20 C21 -176.9(3) . . . . ?
O3 C20 C21 C22 30.8(7) . . . . ?
O4 C20 C21 C22 -149.4(5) . . . . ?
O3 C20 C21 C26 -149.7(5) . . . . ?
O4 C20 C21 C26 30.1(6) . . . . ?
C26 C21 C22 C23 -0.8(7) . . . . ?
C20 C21 C22 C23 178.8(5) . . . . ?
C21 C22 C23 C24 0.7(10) . . . . ?
C22 C23 C24 C25 0.1(15) . . . . ?
C23 C24 C25 C26 -0.8(14) . . . . ?
C22 C21 C26 C25 0.1(8) . . . . ?
C20 C21 C26 C25 -179.4(5) . . . . ?
C24 C25 C26 C21 0.7(11) . . . . ?
C30 N3 C27 C28 -175.1(6) . . . . ?
Fe2 N3 C27 C28 18.5(7) . . . . ?
C30 N3 C27 C28' 128.9(16) . . . . ?
Fe2 N3 C27 C28' -37.5(17) . . . . ?
N3 C27 C28 C29 -61.9(8) . . . . ?
C28' C27 C28 C29 27.7(16) . . . . ?
C28 C27 C28' C29 -34(2) . . . . ?
N3 C27 C28' C29 78(3) . . . . ?
C27 C28' C29 N4 -66(3) . . . . ?
C27 C28' C29 C28 29.0(16) . . . . ?
C31 N4 C29 C28' -171(2) . . . . ?
Fe2 N4 C29 C28' 13(2) . . . . ?
C31 N4 C29 C28 122.8(5) . . . . ?
Fe2 N4 C29 C28 -52.5(5) . . . . ?
C27 C28 C29 C28' -35(2) . . . . ?
C27 C28 C29 N4 82.1(6) . . . . ?
C27 N3 C30 C10 179.0(5) . . . . ?
Fe2 N3 C30 C10 -14.4(7) . . . . ?
C9 C10 C30 N3 174.2(5) . . . . ?
C5 C10 C30 N3 -12.1(8) . . . . ?
C29 N4 C31 C18 -172.1(5) . . . . ?
Fe2 N4 C31 C18 2.7(7) . . . . ?
C17 C18 C31 N4 167.5(5) . . . . ?
C13 C18 C31 N4 -8.7(8) . . . . ?
